data_4309287
loop_
_publ_author_name
'Zhaofu Fei'
'Tilmann J. Geldbach'
'Dongbin Zhao'
'Rosario Scopelliti'
'Paul J. Dyson'

_publ_section_title
;
A Nearly Planar Water Sheet Sandwiched between Strontium-Imidazolium
Carboxylate Coordination Polymers
;
_journal_name_full 'Inorganic Chemistry'
_journal_page_first 5200
_journal_page_last 5202
_journal_paper_doi 10.1021/ic0504238
_journal_volume 44
_journal_year 2005
_chemical_formula_sum 'C14 H22 N4 O12 Sr'
_chemical_formula_weight 525.98
_chemical_name_systematic
; 
 ? 
;
_space_group_IT_number 27
_symmetry_cell_setting orthorhombic
_symmetry_space_group_name_Hall 'P 2 -2c'
_symmetry_space_group_name_H-M 'P c c 2'
_atom_sites_solution_hydrogens geom
_atom_sites_solution_primary direct
_atom_sites_solution_secondary difmap
_audit_creation_method SHELXL-97
_cell_angle_alpha 90.00
_cell_angle_beta 90.00
_cell_angle_gamma 90.00
_cell_formula_units_Z 2
_cell_length_a 14.545(3)
_cell_length_b 8.514(5)
_cell_length_c 8.5619(14)
_cell_measurement_reflns_used 4984
_cell_measurement_temperature 140(2)
_cell_measurement_theta_max 28.03295
_cell_measurement_theta_min 2.3437
_cell_volume 1060.3(7)
_computing_cell_refinement 'Oxford Diffraction CrysAlis RED'
_computing_data_collection 'Oxford Diffraction CrysAlis CCD'
_computing_data_reduction 'Oxford Diffraction CrysAlis RED'
_computing_molecular_graphics 'Bruker SHELXTL'
_computing_publication_material 'Bruker SHELXTL'
_computing_structure_refinement 'Bruker SHELXTL'
_computing_structure_solution SIR92
_diffrn_ambient_temperature 153(2)
_diffrn_measured_fraction_theta_full 0.957
_diffrn_measured_fraction_theta_max 0.957
_diffrn_measurement_device_type 'Oxford Diffraction KM4/Sapphire CCD'
_diffrn_measurement_method 'phi and omega scans'
_diffrn_radiation_monochromator graphite
_diffrn_radiation_source 'sealed tube'
_diffrn_radiation_type MoK\a
_diffrn_radiation_wavelength 0.71073
_diffrn_reflns_av_R_equivalents 0.0582
_diffrn_reflns_av_sigmaI/netI 0.0434
_diffrn_reflns_limit_h_max 17
_diffrn_reflns_limit_h_min -17
_diffrn_reflns_limit_k_max 10
_diffrn_reflns_limit_k_min -10
_diffrn_reflns_limit_l_max 8
_diffrn_reflns_limit_l_min -9
_diffrn_reflns_number 6102
_diffrn_reflns_theta_full 25.02
_diffrn_reflns_theta_max 25.02
_diffrn_reflns_theta_min 3.65
_exptl_absorpt_coefficient_mu 2.611
_exptl_absorpt_correction_T_max 0.806
_exptl_absorpt_correction_T_min 0.422
_exptl_absorpt_correction_type refdelf
_exptl_absorpt_process_details
; 
(See: Walker, N. & Stuart, D. (1983) Acta Cryst. A39, 158-166) 
  
_exptl_special_details 
  
;
_exptl_crystal_colour colourless
_exptl_crystal_density_diffrn 1.648
_exptl_crystal_density_method 'not measured'
_exptl_crystal_description prismatic
_exptl_crystal_F_000 536
_exptl_crystal_size_max 0.15
_exptl_crystal_size_mid 0.09
_exptl_crystal_size_min 0.09
_refine_diff_density_max 0.450
_refine_diff_density_min -0.904
_refine_diff_density_rms 0.081
_refine_ls_abs_structure_details 'Flack H D (1983), Acta Cryst. A39, 876-881'
_refine_ls_abs_structure_Flack 0.007(12)
_refine_ls_extinction_method none
_refine_ls_goodness_of_fit_ref 1.018
_refine_ls_hydrogen_treatment mixed
_refine_ls_matrix_type full
_refine_ls_number_parameters 157
_refine_ls_number_reflns 1727
_refine_ls_number_restraints 7
_refine_ls_restrained_S_all 1.016
_refine_ls_R_factor_all 0.0365
_refine_ls_R_factor_gt 0.0327
_refine_ls_shift/su_max 0.000
_refine_ls_shift/su_mean 0.000
_refine_ls_structure_factor_coef Fsqd
_refine_ls_weighting_details 'calc w=1/[\s^2^(Fo^2^)+(0.0530P)^2^+0.0000P] where P=(Fo^2^+2Fc^2^)/3'
_refine_ls_weighting_scheme calc
_refine_ls_wR_factor_gt 0.0792
_refine_ls_wR_factor_ref 0.0809
_reflns_number_gt 1522
_reflns_number_total 1727
_reflns_threshold_expression >2sigma(I)
_cod_data_source_file ic0504238si20050504_123906.cif
_cod_data_source_block compound1
_cod_depositor_comments
;
The following automatic conversions were performed:
'_symmetry_cell_setting' value 'Orthorhombic' changed to 'orthorhombic'
according to '/home/saulius/struct/CIF-dictionaries/cif_core.dic'
dictionary named 'cif_core.dic' version 2.4.1 from
2010-06-29.

'_exptl_absorpt_correction_type' value 'RefDelf' changed to
'refdelf' according to
'/home/saulius/struct/CIF-dictionaries/cif_core.dic' dictionary named
'cif_core.dic' version 2.4.1 from 2010-06-29.

Automatic conversion script
Id: cif_fix_enum 1527 2010-12-29 10:47:43Z saulius 
;
_cod_original_cell_volume 1060.2(6)
_cod_database_code 4309287

loop_
_symmetry_equiv_pos_as_xyz
'x, y, z'
'-x, -y, z'
'x, -y, z+1/2'
'-x, y, z+1/2'

loop_
_atom_site_label
_atom_site_type_symbol
_atom_site_fract_x
_atom_site_fract_y
_atom_site_fract_z
_atom_site_U_iso_or_equiv
_atom_site_adp_type
_atom_site_occupancy
_atom_site_symmetry_multiplicity
_atom_site_calc_flag
_atom_site_refinement_flags
_atom_site_disorder_assembly
_atom_site_disorder_group
Sr1 Sr 0.0000 0.0000 0.13335(13) 0.01315(15) Uani 1 2 d S . .
O4 O 0.02227(17) -0.8356(3) -0.1255(5) 0.0212(6) Uani 1 1 d . . .
O3 O 0.0677(2) -0.6956(3) 0.0792(3) 0.0223(7) Uani 1 1 d . . .
O1 O 0.16351(18) -0.0757(3) 0.0986(4) 0.0282(8) Uani 1 1 d . . .
O6 O 0.4580(2) -0.8505(3) 0.0237(4) 0.0290(7) Uani 1 1 d D . .
O5 O 0.4799(2) -0.6596(4) -0.2382(4) 0.0372(9) Uani 1 1 d D . .
O2 O 0.27862(19) 0.0962(3) 0.0781(4) 0.0301(8) Uani 1 1 d . . .
N2 N 0.1830(2) -0.5118(3) -0.1012(8) 0.0139(9) Uani 1 1 d . . .
N1 N 0.2619(2) -0.3066(4) -0.0518(4) 0.0190(7) Uani 1 1 d . . .
C2 C 0.2958(3) -0.1438(4) -0.0522(6) 0.0257(10) Uani 1 1 d . . .
H2A H 0.2950 -0.1037 -0.1607 0.031 Uiso 1 1 calc R . .
H2B H 0.3605 -0.1432 -0.0161 0.031 Uiso 1 1 calc R . .
C3 C 0.1902(2) -0.3600(4) -0.1307(6) 0.0183(8) Uani 1 1 d . . .
H3A H 0.1510 -0.3001 -0.1966 0.022 Uiso 1 1 calc R . .
C1 C 0.2403(3) -0.0329(5) 0.0505(6) 0.0189(9) Uani 1 1 d . . .
C6 C 0.1178(3) -0.6204(5) -0.1782(5) 0.0215(10) Uani 1 1 d . . .
H6A H 0.1522 -0.6884 -0.2515 0.026 Uiso 1 1 calc R . .
H6B H 0.0731 -0.5584 -0.2398 0.026 Uiso 1 1 calc R . .
C7 C 0.0657(3) -0.7234(4) -0.0629(5) 0.0179(9) Uani 1 1 d . . .
C4 C 0.3023(3) -0.4270(5) 0.0284(5) 0.0275(11) Uani 1 1 d . . .
H4A H 0.3548 -0.4211 0.0942 0.033 Uiso 1 1 calc R . .
C5 C 0.2516(3) -0.5575(5) -0.0055(5) 0.0228(10) Uani 1 1 d . . .
H5A H 0.2626 -0.6611 0.0313 0.027 Uiso 1 1 calc R . .
H50 H 0.499(7) -0.720(11) -0.329(8) 0.17(5) Uiso 1 1 d D . .
H51 H 0.468(7) -0.729(10) -0.150(8) 0.17(4) Uiso 1 1 d D . .
H60 H 0.489(6) -0.951(6) 0.031(14) 0.17(5) Uiso 1 1 d D . .
H61 H 0.3936(19) -0.860(10) 0.048(10) 0.14(4) Uiso 1 1 d D . .

loop_
_atom_site_aniso_label
_atom_site_aniso_U_11
_atom_site_aniso_U_22
_atom_site_aniso_U_33
_atom_site_aniso_U_23
_atom_site_aniso_U_13
_atom_site_aniso_U_12
Sr1 0.0142(2) 0.0129(2) 0.0124(3) 0.000 0.000 0.0005(2)
O4 0.0370(16) 0.0153(12) 0.0112(15) -0.0019(19) -0.002(2) -0.0088(10)
O3 0.0285(15) 0.0211(14) 0.017(2) -0.0022(12) 0.0006(11) -0.0044(12)
O1 0.0180(13) 0.0190(14) 0.048(2) 0.0034(15) 0.0065(15) 0.0039(12)
O6 0.0234(15) 0.0235(15) 0.040(2) -0.0014(15) 0.0011(15) 0.0004(13)
O5 0.051(2) 0.0323(19) 0.028(2) -0.0005(17) 0.0047(17) 0.0041(16)
O2 0.0288(17) 0.0155(14) 0.046(2) -0.0042(14) 0.0038(15) -0.0004(12)
N2 0.0175(13) 0.0118(15) 0.012(3) 0.0027(15) 0.0018(19) -0.0029(12)
N1 0.0187(17) 0.0135(16) 0.0246(19) -0.0037(14) 0.0008(15) -0.0038(13)
C2 0.026(2) 0.0125(19) 0.038(3) -0.0049(19) 0.0072(19) -0.0086(17)
C3 0.0175(18) 0.0160(19) 0.021(2) 0.003(2) -0.003(2) 0.0016(14)
C1 0.017(2) 0.020(2) 0.019(2) 0.0068(17) -0.0009(18) -0.0014(16)
C6 0.028(2) 0.018(2) 0.019(2) -0.0064(17) -0.0038(18) -0.0066(18)
C7 0.0199(19) 0.0132(19) 0.021(3) -0.0020(16) -0.0016(16) 0.0026(17)
C4 0.022(2) 0.026(2) 0.035(3) 0.005(2) -0.004(2) 0.0011(18)
C5 0.025(2) 0.0151(18) 0.028(3) 0.000(2) -0.002(2) 0.0011(17)

loop_
_atom_type_symbol
_atom_type_description
_atom_type_scat_dispersion_real
_atom_type_scat_dispersion_imag
_atom_type_scat_source
C C 0.0033 0.0016 'International Tables Vol C Tables 4.2.6.8 and 6.1.1.4'
H H 0.0000 0.0000 'International Tables Vol C Tables 4.2.6.8 and 6.1.1.4'
N N 0.0061 0.0033 'International Tables Vol C Tables 4.2.6.8 and 6.1.1.4'
O O 0.0106 0.0060 'International Tables Vol C Tables 4.2.6.8 and 6.1.1.4'
Sr Sr -1.5307 3.2498 'International Tables Vol C Tables 4.2.6.8 and 6.1.1.4'

loop_
_geom_angle_atom_site_label_1
_geom_angle_atom_site_label_2
_geom_angle_atom_site_label_3
_geom_angle
_geom_angle_site_symmetry_1
_geom_angle_site_symmetry_3
_geom_angle_publ_flag
O1 Sr1 O1 166.25(16) 2 . ?
O1 Sr1 O4 80.24(9) 2 4_565 ?
O1 Sr1 O4 111.48(10) . 4_565 ?
O1 Sr1 O4 111.48(10) 2 3_545 ?
O1 Sr1 O4 80.24(9) . 3_545 ?
O4 Sr1 O4 69.66(16) 4_565 3_545 ?
O1 Sr1 O4 85.38(10) 2 2_545 ?
O1 Sr1 O4 83.08(9) . 2_545 ?
O4 Sr1 O4 165.43(11) 4_565 2_545 ?
O4 Sr1 O4 114.20(10) 3_545 2_545 ?
O1 Sr1 O4 83.08(9) 2 1_565 ?
O1 Sr1 O4 85.38(10) . 1_565 ?
O4 Sr1 O4 114.20(10) 4_565 1_565 ?
O4 Sr1 O4 165.43(11) 3_545 1_565 ?
O4 Sr1 O4 65.88(14) 2_545 1_565 ?
O1 Sr1 O3 83.34(9) 2 2_545 ?
O1 Sr1 O3 94.39(9) . 2_545 ?
O4 Sr1 O3 127.11(10) 4_565 2_545 ?
O4 Sr1 O3 70.58(10) 3_545 2_545 ?
O4 Sr1 O3 47.95(10) 2_545 2_545 ?
O4 Sr1 O3 113.14(10) 1_565 2_545 ?
O1 Sr1 O3 94.39(9) 2 1_565 ?
O1 Sr1 O3 83.34(9) . 1_565 ?
O4 Sr1 O3 70.58(10) 4_565 1_565 ?
O4 Sr1 O3 127.11(10) 3_545 1_565 ?
O4 Sr1 O3 113.14(10) 2_545 1_565 ?
O4 Sr1 O3 47.95(10) 1_565 1_565 ?
O3 Sr1 O3 161.02(13) 2_545 1_565 ?
O1 Sr1 C7 80.44(10) 2 2_545 ?
O1 Sr1 C7 91.95(10) . 2_545 ?
O4 Sr1 C7 147.39(11) 4_565 2_545 ?
O4 Sr1 C7 93.62(12) 3_545 2_545 ?
O4 Sr1 C7 24.38(11) 2_545 2_545 ?
O4 Sr1 C7 89.14(12) 1_565 2_545 ?
O3 Sr1 C7 24.01(9) 2_545 2_545 ?
O3 Sr1 C7 137.01(12) 1_565 2_545 ?
O1 Sr1 C7 91.95(10) 2 1_565 ?
O1 Sr1 C7 80.44(10) . 1_565 ?
O4 Sr1 C7 93.62(12) 4_565 1_565 ?
O4 Sr1 C7 147.39(11) 3_545 1_565 ?
O4 Sr1 C7 89.14(12) 2_545 1_565 ?
O4 Sr1 C7 24.38(11) 1_565 1_565 ?
O3 Sr1 C7 137.01(12) 2_545 1_565 ?
O3 Sr1 C7 24.01(9) 1_565 1_565 ?
C7 Sr1 C7 113.05(17) 2_545 1_565 ?
O1 Sr1 Sr1 96.88(8) 2 3 ?
O1 Sr1 Sr1 96.88(8) . 3 ?
O4 Sr1 Sr1 34.83(8) 4_565 3 ?
O4 Sr1 Sr1 34.83(8) 3_545 3 ?
O4 Sr1 Sr1 147.06(7) 2_545 3 ?
O4 Sr1 Sr1 147.06(7) 1_565 3 ?
O3 Sr1 Sr1 99.49(6) 2_545 3 ?
O3 Sr1 Sr1 99.49(6) 1_565 3 ?
C7 Sr1 Sr1 123.48(9) 2_545 3 ?
C7 Sr1 Sr1 123.48(9) 1_565 3 ?
O1 Sr1 Sr1 83.12(8) 2 3_554 ?
O1 Sr1 Sr1 83.12(8) . 3_554 ?
O4 Sr1 Sr1 145.17(8) 4_565 3_554 ?
O4 Sr1 Sr1 145.17(8) 3_545 3_554 ?
O4 Sr1 Sr1 32.94(7) 2_545 3_554 ?
O4 Sr1 Sr1 32.94(7) 1_565 3_554 ?
O3 Sr1 Sr1 80.51(6) 2_545 3_554 ?
O3 Sr1 Sr1 80.51(6) 1_565 3_554 ?
C7 Sr1 Sr1 56.52(9) 2_545 3_554 ?
C7 Sr1 Sr1 56.52(9) 1_565 3_554 ?
Sr1 Sr1 Sr1 180.0 3 3_554 ?
C7 O4 Sr1 146.4(3) . 3_544 ?
C7 O4 Sr1 96.1(3) . 1_545 ?
Sr1 O4 Sr1 112.23(9) 3_544 1_545 ?
C7 O3 Sr1 88.7(2) . 1_545 ?
C1 O1 Sr1 145.4(3) . . ?
H60 O6 H61 111(3) . . ?
H50 O5 H51 111(3) . . ?
C3 N2 C5 109.9(4) . . ?
C3 N2 C6 125.2(4) . . ?
C5 N2 C6 124.4(3) . . ?
C3 N1 C4 109.7(3) . . ?
C3 N1 C2 125.9(4) . . ?
C4 N1 C2 124.3(4) . . ?
N1 C2 C1 113.9(3) . . ?
N1 C2 H2A 108.8 . . ?
C1 C2 H2A 108.8 . . ?
N1 C2 H2B 108.8 . . ?
C1 C2 H2B 108.8 . . ?
H2A C2 H2B 107.7 . . ?
N2 C3 N1 107.5(4) . . ?
N2 C3 H3A 126.3 . . ?
N1 C3 H3A 126.3 . . ?
O1 C1 O2 126.3(4) . . ?
O1 C1 C2 119.1(4) . . ?
O2 C1 C2 114.6(3) . . ?
N2 C6 C7 113.0(4) . . ?
N2 C6 H6A 109.0 . . ?
C7 C6 H6A 109.0 . . ?
N2 C6 H6B 109.0 . . ?
C7 C6 H6B 109.0 . . ?
H6A C6 H6B 107.8 . . ?
O3 C7 O4 124.8(4) . . ?
O3 C7 C6 121.0(3) . . ?
O4 C7 C6 114.2(4) . . ?
O3 C7 Sr1 67.3(2) . 1_545 ?
O4 C7 Sr1 59.5(3) . 1_545 ?
C6 C7 Sr1 163.6(3) . 1_545 ?
C5 C4 N1 105.8(4) . . ?
C5 C4 H4A 127.1 . . ?
N1 C4 H4A 127.1 . . ?
N2 C5 C4 107.1(4) . . ?
N2 C5 H5A 126.5 . . ?
C4 C5 H5A 126.5 . . ?

loop_
_geom_bond_atom_site_label_1
_geom_bond_atom_site_label_2
_geom_bond_distance
_geom_bond_site_symmetry_2
_geom_bond_publ_flag
Sr1 O1 2.482(3) 2 ?
Sr1 O1 2.482(3) . ?
Sr1 O4 2.515(4) 4_565 ?
Sr1 O4 2.515(4) 3_545 ?
Sr1 O4 2.641(4) 2_545 ?
Sr1 O4 2.641(4) 1_565 ?
Sr1 O3 2.810(3) 2_545 ?
Sr1 O3 2.810(3) 1_565 ?
Sr1 C7 3.047(4) 2_545 ?
Sr1 C7 3.047(4) 1_565 ?
Sr1 Sr1 4.2810(7) 3 ?
Sr1 Sr1 4.2810(7) 3_554 ?
O4 C7 1.265(5) . ?
O4 Sr1 2.515(4) 3_544 ?
O4 Sr1 2.641(4) 1_545 ?
O3 C7 1.240(5) . ?
O3 Sr1 2.810(3) 1_545 ?
O1 C1 1.245(5) . ?
O6 H60 0.97(2) . ?
O6 H61 0.96(2) . ?
O5 H50 0.97(2) . ?
O5 H51 0.97(2) . ?
O2 C1 1.255(5) . ?
N2 C3 1.321(4) . ?
N2 C5 1.349(6) . ?
N2 C6 1.479(5) . ?
N1 C3 1.324(5) . ?
N1 C4 1.367(6) . ?
N1 C2 1.471(5) . ?
C2 C1 1.522(6) . ?
C2 H2A 0.9900 . ?
C2 H2B 0.9900 . ?
C3 H3A 0.9500 . ?
C6 C7 1.522(6) . ?
C6 H6A 0.9900 . ?
C6 H6B 0.9900 . ?
C7 Sr1 3.047(4) 1_545 ?
C4 C5 1.364(6) . ?
C4 H4A 0.9500 . ?
C5 H5A 0.9500 . ?

loop_
_geom_torsion_atom_site_label_1
_geom_torsion_atom_site_label_2
_geom_torsion_atom_site_label_3
_geom_torsion_atom_site_label_4
_geom_torsion
_geom_torsion_site_symmetry_1
_geom_torsion_site_symmetry_2
_geom_torsion_site_symmetry_3
_geom_torsion_site_symmetry_4
_geom_torsion_publ_flag
O1 Sr1 O1 C1 65.6(6) 2 . . . ?
O4 Sr1 O1 C1 -81.7(6) 4_565 . . . ?
O4 Sr1 O1 C1 -145.1(6) 3_545 . . . ?
O4 Sr1 O1 C1 98.8(6) 2_545 . . . ?
O4 Sr1 O1 C1 32.6(6) 1_565 . . . ?
O3 Sr1 O1 C1 145.5(6) 2_545 . . . ?
O3 Sr1 O1 C1 -15.6(6) 1_565 . . . ?
C7 Sr1 O1 C1 121.5(6) 2_545 . . . ?
C7 Sr1 O1 C1 8.5(6) 1_565 . . . ?
Sr1 Sr1 O1 C1 -114.4(6) 3 . . . ?
Sr1 Sr1 O1 C1 65.6(6) 3_554 . . . ?
C3 N1 C2 C1 78.4(6) . . . . ?
C4 N1 C2 C1 -103.4(5) . . . . ?
C5 N2 C3 N1 -1.4(6) . . . . ?
C6 N2 C3 N1 -173.4(4) . . . . ?
C4 N1 C3 N2 0.8(5) . . . . ?
C2 N1 C3 N2 179.2(4) . . . . ?
Sr1 O1 C1 O2 47.0(8) . . . . ?
Sr1 O1 C1 C2 -133.1(4) . . . . ?
N1 C2 C1 O1 -14.3(6) . . . . ?
N1 C2 C1 O2 165.6(4) . . . . ?
C3 N2 C6 C7 -131.9(5) . . . . ?
C5 N2 C6 C7 57.2(6) . . . . ?
Sr1 O3 C7 O4 15.9(4) 1_545 . . . ?
Sr1 O3 C7 C6 -164.0(3) 1_545 . . . ?
Sr1 O4 C7 O3 -164.9(3) 3_544 . . . ?
Sr1 O4 C7 O3 -17.1(4) 1_545 . . . ?
Sr1 O4 C7 C6 15.0(6) 3_544 . . . ?
Sr1 O4 C7 C6 162.9(3) 1_545 . . . ?
Sr1 O4 C7 Sr1 -147.9(5) 3_544 . . 1_545 ?
N2 C6 C7 O3 12.0(5) . . . . ?
N2 C6 C7 O4 -168.0(3) . . . . ?
N2 C6 C7 Sr1 -104.2(10) . . . 1_545 ?
C3 N1 C4 C5 0.1(5) . . . . ?
C2 N1 C4 C5 -178.4(4) . . . . ?
C3 N2 C5 C4 1.4(6) . . . . ?
C6 N2 C5 C4 173.5(5) . . . . ?
N1 C4 C5 N2 -0.9(5) . . . . ?
